data_7242933
loop_
_publ_author_name
'Bristow, Jonathan C.'
'Cliff, Stacey V. A.'
'Yang, Songjie'
'Wallis, John D.'

_publ_section_title
;
 Interaction, bond formation or reaction between a dimethylamino group and
 an adjacent alkene or aldehyde group in aromatic systems controlled by
 remote molecular constraints
;
_journal_issue 25
_journal_name_full CrystEngComm
_journal_page_first 4500
_journal_page_last 4512
_journal_paper_doi 10.1039/D1CE00377A
_journal_volume 23
_journal_year 2021
_chemical_formula_moiety 'C21 H21 N O2'
_chemical_formula_sum 'C21 H21 N O2'
_chemical_formula_weight 319.39
_chemical_name_systematic 1,2,3,4-Tetrahydro-1,2,2-trimethyl-spiro[cyclohexan-1,3-acenaphth[5,6-bc]azepine]-2,6-dione
_chemical_temperature_decomposition 423
_space_group_crystal_system monoclinic
_space_group_IT_number 14
_space_group_name_Hall '-P 2ybc'
_space_group_name_H-M_alt 'P 1 21/c 1'
_atom_sites_solution_hydrogens mixed
_atom_sites_solution_primary iterative
_audit_creation_date 2019-03-29
_audit_creation_method
;
Olex2 1.2
(compiled 2018.05.29 svn.r3508 for OlexSys, GUI svn.r5506)
;
_audit_update_record
;
2021-03-09 deposited with the CCDC.	2021-05-27 downloaded from the CCDC.
;
_cell_angle_alpha 90
_cell_angle_beta 93.356(3)
_cell_angle_gamma 90
_cell_formula_units_Z 4
_cell_length_a 15.2738(6)
_cell_length_b 10.3218(4)
_cell_length_c 10.2175(3)
_cell_measurement_reflns_used 1666
_cell_measurement_temperature 150.00(10)
_cell_measurement_theta_max 27.1410
_cell_measurement_theta_min 3.7880
_cell_volume 1608.06(10)
_computing_cell_refinement 'CrysAlisPro 1.171.39.46 (Rigaku OD, 2018)'
_computing_data_collection 'CrysAlisPro 1.171.39.46 (Rigaku OD, 2018)'
_computing_data_reduction 'CrysAlisPro 1.171.39.46 (Rigaku OD, 2018)'
_computing_molecular_graphics 'Olex2 (Dolomanov et al., 2009)'
_computing_publication_material 'Olex2 (Dolomanov et al., 2009)'
_computing_structure_refinement 'ShelXL (Sheldrick, 2015)'
_computing_structure_solution 'olex2.solve (Bourhis et al., 2015)'
_diffrn_ambient_environment N~2~
_diffrn_ambient_temperature 150.00(10)
_diffrn_detector 'CCD plate'
_diffrn_detector_area_resol_mean 15.9832
_diffrn_detector_type Sapphire3
_diffrn_measured_fraction_theta_full 0.997
_diffrn_measured_fraction_theta_max 0.820
_diffrn_measurement_details
;
List of Runs (angles in degrees, time in seconds):

  # Type    Start    End  Width  t~exp~   \w     \q     \k     \f   Frames
#--------------------------------------------------------------------------
  1  \w     21.00  67.00   1.00   25.00    --   13.74  57.00  30.00   46
  2  \w     -9.00  78.00   1.00   25.00    --   13.74  19.00-180.00   87
  3  \w    -56.00   8.00   1.00   25.00    --   13.74   0.00-180.00   64
;
_diffrn_measurement_device 'four-circle diffractometer'
_diffrn_measurement_device_type 'Xcalibur, Sapphire3, Gemini'
_diffrn_measurement_method '\w scans'
_diffrn_orient_matrix_type 'CrysAlisPro convention (1999,Acta A55,543-557)'
_diffrn_orient_matrix_UB_11 0.0420758000
_diffrn_orient_matrix_UB_12 -0.0225489000
_diffrn_orient_matrix_UB_13 -0.0152839000
_diffrn_orient_matrix_UB_21 -0.0198390000
_diffrn_orient_matrix_UB_22 -0.0496157000
_diffrn_orient_matrix_UB_23 -0.0395485000
_diffrn_orient_matrix_UB_31 -0.0008517000
_diffrn_orient_matrix_UB_32 0.0417859000
_diffrn_orient_matrix_UB_33 -0.0551590000
_diffrn_radiation_monochromator graphite
_diffrn_radiation_probe x-ray
_diffrn_radiation_type MoK\a
_diffrn_radiation_wavelength 0.71073
_diffrn_reflns_av_R_equivalents 0.0247
_diffrn_reflns_av_unetI/netI 0.0443
_diffrn_reflns_Laue_measured_fraction_full 0.997
_diffrn_reflns_Laue_measured_fraction_max 0.820
_diffrn_reflns_limit_h_max 18
_diffrn_reflns_limit_h_min -20
_diffrn_reflns_limit_k_max 13
_diffrn_reflns_limit_k_min -8
_diffrn_reflns_limit_l_max 13
_diffrn_reflns_limit_l_min -9
_diffrn_reflns_number 6486
_diffrn_reflns_point_group_measured_fraction_full 0.997
_diffrn_reflns_point_group_measured_fraction_max 0.820
_diffrn_reflns_theta_full 25.242
_diffrn_reflns_theta_max 28.369
_diffrn_reflns_theta_min 3.322
_diffrn_source 'fine-focus sealed X-ray tube'
_diffrn_source_type 'Enhance (Mo) X-ray Source'
_exptl_absorpt_coefficient_mu 0.084
_exptl_absorpt_correction_T_max 1.000
_exptl_absorpt_correction_T_min 0.924
_exptl_absorpt_correction_type gaussian
_exptl_absorpt_process_details
;
CrysAlisPro 1.171.39.46 (Rigaku Oxford Diffraction, 2018)
Numerical absorption correction based on gaussian integration over
			a multifaceted crystal model
Empirical absorption correction using spherical harmonics,
 implemented in SCALE3 ABSPACK scaling algorithm.
;
_exptl_crystal_colour yellow
_exptl_crystal_colour_primary yellow
_exptl_crystal_density_diffrn 1.319
_exptl_crystal_description block
_exptl_crystal_F_000 680
_exptl_crystal_recrystallization_method 'Re-crystallisation from solvent: DCM/hexane'
_exptl_crystal_size_max 0.477
_exptl_crystal_size_mid 0.214
_exptl_crystal_size_min 0.159
_refine_diff_density_max 0.198
_refine_diff_density_min -0.263
_refine_diff_density_rms 0.059
_refine_ls_extinction_method none
_refine_ls_goodness_of_fit_ref 1.084
_refine_ls_hydrogen_treatment mixed
_refine_ls_matrix_type full
_refine_ls_number_parameters 234
_refine_ls_number_reflns 3307
_refine_ls_number_restraints 0
_refine_ls_restrained_S_all 1.084
_refine_ls_R_factor_all 0.0695
_refine_ls_R_factor_gt 0.0514
_refine_ls_shift/su_max 0.000
_refine_ls_shift/su_mean 0.000
_refine_ls_structure_factor_coef Fsqd
_refine_ls_weighting_details 'w=1/[\s^2^(Fo^2^)+(0.0396P)^2^+0.4083P] where P=(Fo^2^+2Fc^2^)/3'
_refine_ls_weighting_scheme calc
_refine_ls_wR_factor_gt 0.1004
_refine_ls_wR_factor_ref 0.1111
_reflns_Friedel_coverage 0.000
_reflns_number_gt 2578
_reflns_number_total 3307
_reflns_threshold_expression 'I > 2\s(I)'
_cod_data_source_file d1ce00377a2.cif
_cod_data_source_block jb316abs
_cod_depositor_comments
;
The following automatic conversions were performed:

data name '_chemical_melting_point' was changed to
'_chemical_temperature_decomposition' since the value had been '423
dec.'. The value '423 dec.' was changed to '423'.

Automatic conversion script
Id: cif_fix_values 7556 2019-12-06 15:28:31Z antanas 

 Adding full bibliography for 7242927--7242944.cif.
;
_cod_database_code 7242933
_shelx_shelxl_version_number 2016/6
_chemical_oxdiff_formula 'C21 H21 N1 O2'
_chemical_oxdiff_usercomment 'Yellow Block'
_shelx_space_group_comment
;
The symmetry employed for this shelxl refinement is uniquely defined
by the following loop, which should always be used as a source of
symmetry information in preference to the above space-group names.
They are only intended as comments.
;
_reflns_odcompleteness_completeness 99.64
_reflns_odcompleteness_iscentric 1
_reflns_odcompleteness_theta 25.07
_olex2_refinement_description
;
1. Fixed Uiso
 At 1.2 times of:
  All C(H) groups, All C(H,H) groups
 At 1.5 times of:
  All C(H,H,H) groups
2.a Secondary CH2 refined with riding coordinates:
 C14(H14A,H14B), C15(H15A,H15B), C18(H18A,H18B), C19(H19A,H19B), C20(H20A,H20B)
2.b Aromatic/amide H refined with riding coordinates:
 C2(H2), C3(H3), C7(H7), C8(H8)
2.c Idealised Me refined as rotating group:
 C13(H13A,H13B,H13C)
;
_olex2_submission_special_instructions 'No special instructions were received'
_oxdiff_exptl_absorpt_empirical_details
;
Empirical correction (ABSPACK) includes:
- Absorption correction using spherical harmonics
- Frame scaling
;
_oxdiff_exptl_absorpt_empirical_full_max 1.085
_oxdiff_exptl_absorpt_empirical_full_min 0.943

loop_
_space_group_symop_operation_xyz
'x, y, z'
'-x, y+1/2, -z+1/2'
'-x, -y, -z'
'x, -y-1/2, z-1/2'

loop_
_atom_site_label
_atom_site_type_symbol
_atom_site_fract_x
_atom_site_fract_y
_atom_site_fract_z
_atom_site_U_iso_or_equiv
_atom_site_adp_type
_atom_site_occupancy
_atom_site_site_symmetry_order
_atom_site_calc_flag
_atom_site_refinement_flags_posn
_atom_site_refinement_flags_adp
_atom_site_refinement_flags_occupancy
_atom_site_disorder_assembly
_atom_site_disorder_group
O1 O 0.54288(9) 0.33308(14) 0.47744(12) 0.0399(4) Uani 1 1 d . . . . .
O2 O 0.67226(9) 0.63538(12) 0.72137(13) 0.0357(3) Uani 1 1 d . . . . .
N1 N 0.79195(9) 0.48288(13) 0.53260(14) 0.0247(3) Uani 1 1 d . . . . .
C1 C 0.83768(11) 0.37448(16) 0.48694(16) 0.0220(4) Uani 1 1 d . . . . .
C2 C 0.90545(12) 0.38539(18) 0.40381(17) 0.0287(4) Uani 1 1 d . . . . .
H2 H 0.924929 0.467672 0.382477 0.034 Uiso 1 1 calc R . . . .
C3 C 0.94641(12) 0.27635(18) 0.34982(17) 0.0293(4) Uani 1 1 d . . . . .
H3 H 0.991971 0.287656 0.294378 0.035 Uiso 1 1 calc R . . . .
C4 C 0.91898(11) 0.15502(17) 0.37922(16) 0.0235(4) Uani 1 1 d . . . . .
C5 C 0.85193(10) 0.14278(16) 0.46748(15) 0.0202(4) Uani 1 1 d . . . . .
C6 C 0.82942(11) 0.01217(16) 0.48756(16) 0.0225(4) Uani 1 1 d . . . . .
C7 C 0.76614(12) -0.01550(17) 0.57235(17) 0.0270(4) Uani 1 1 d . . . . .
H7 H 0.749035 -0.100561 0.586651 0.032 Uiso 1 1 calc R . . . .
C8 C 0.72739(11) 0.08827(17) 0.63768(16) 0.0246(4) Uani 1 1 d . . . . .
H8 H 0.686035 0.068738 0.697990 0.029 Uiso 1 1 calc R . . . .
C9 C 0.74698(10) 0.21654(16) 0.61770(15) 0.0200(4) Uani 1 1 d . . . . .
C10 C 0.81095(10) 0.24790(16) 0.52553(15) 0.0195(4) Uani 1 1 d . . . . .
C11 C 0.94413(12) 0.02237(18) 0.33232(18) 0.0275(4) Uani 1 1 d . . . . .
H11A H 1.0065(14) 0.0023(18) 0.3551(18) 0.037(5) Uiso 1 1 d . . . . .
H11B H 0.9367(12) 0.0170(18) 0.2347(19) 0.035(5) Uiso 1 1 d . . . . .
C12 C 0.88351(13) -0.07229(19) 0.4014(2) 0.0290(4) Uani 1 1 d . . . . .
H12A H 0.8453(13) -0.1166(18) 0.3371(19) 0.036(5) Uiso 1 1 d . . . . .
H12B H 0.9163(13) -0.1380(19) 0.4538(18) 0.036(5) Uiso 1 1 d . . . . .
C13 C 0.82543(13) 0.60967(17) 0.4994(2) 0.0361(5) Uani 1 1 d . . . . .
H13A H 0.886752 0.614532 0.525505 0.054 Uiso 1 1 calc GR . . . .
H13B H 0.794271 0.675324 0.544294 0.054 Uiso 1 1 calc GR . . . .
H13C H 0.817399 0.622968 0.406489 0.054 Uiso 1 1 calc GR . . . .
C14 C 0.69617(11) 0.47205(17) 0.51206(16) 0.0239(4) Uani 1 1 d . . . . .
H14A H 0.682688 0.413888 0.439080 0.029 Uiso 1 1 calc R . . . .
H14B H 0.672455 0.556528 0.488113 0.029 Uiso 1 1 calc R . . . .
C15 C 0.71004(11) 0.31866(17) 0.70361(15) 0.0226(4) Uani 1 1 d . . . . .
H15A H 0.758469 0.362711 0.750386 0.027 Uiso 1 1 calc R . . . .
H15B H 0.676030 0.276086 0.768363 0.027 Uiso 1 1 calc R . . . .
C16 C 0.65074(11) 0.42268(16) 0.63131(15) 0.0201(4) Uani 1 1 d . . . . .
C17 C 0.56238(11) 0.36046(16) 0.59062(16) 0.0231(4) Uani 1 1 d . . . . .
C18 C 0.50138(12) 0.33376(18) 0.69745(17) 0.0289(4) Uani 1 1 d . . . . .
H18A H 0.523116 0.260119 0.748601 0.035 Uiso 1 1 calc R . . . .
H18B H 0.444010 0.311239 0.658284 0.035 Uiso 1 1 calc R . . . .
C19 C 0.49246(12) 0.44962(19) 0.78798(17) 0.0326(5) Uani 1 1 d . . . . .
H19A H 0.462386 0.519156 0.739924 0.039 Uiso 1 1 calc R . . . .
H19B H 0.457180 0.425233 0.859950 0.039 Uiso 1 1 calc R . . . .
C20 C 0.58121(13) 0.49768(19) 0.84252(17) 0.0312(4) Uani 1 1 d . . . . .
H20A H 0.573466 0.573912 0.896149 0.037 Uiso 1 1 calc R . . . .
H20B H 0.609335 0.431223 0.897365 0.037 Uiso 1 1 calc R . . . .
C21 C 0.63822(11) 0.53048(18) 0.73198(16) 0.0251(4) Uani 1 1 d . . . . .

loop_
_atom_site_aniso_label
_atom_site_aniso_U_11
_atom_site_aniso_U_22
_atom_site_aniso_U_33
_atom_site_aniso_U_23
_atom_site_aniso_U_13
_atom_site_aniso_U_12
O1 0.0380(8) 0.0556(9) 0.0256(7) -0.0084(7) -0.0017(6) -0.0127(7)
O2 0.0355(8) 0.0263(7) 0.0457(8) -0.0101(6) 0.0046(6) -0.0003(6)
N1 0.0238(8) 0.0177(7) 0.0332(8) 0.0005(7) 0.0052(6) 0.0008(6)
C1 0.0206(9) 0.0208(9) 0.0245(8) -0.0006(8) 0.0005(7) -0.0002(7)
C2 0.0250(10) 0.0248(10) 0.0369(10) 0.0051(8) 0.0063(8) -0.0023(8)
C3 0.0206(9) 0.0337(11) 0.0344(9) 0.0023(9) 0.0095(8) 0.0018(8)
C4 0.0182(9) 0.0273(10) 0.0248(8) -0.0004(8) 0.0007(7) 0.0028(7)
C5 0.0163(8) 0.0241(9) 0.0198(8) -0.0004(7) -0.0027(7) 0.0031(7)
C6 0.0191(9) 0.0208(9) 0.0270(8) -0.0024(8) -0.0039(7) 0.0027(7)
C7 0.0275(10) 0.0183(9) 0.0352(10) 0.0025(8) 0.0019(8) -0.0016(7)
C8 0.0208(9) 0.0274(10) 0.0257(8) 0.0035(8) 0.0029(7) 0.0003(8)
C9 0.0178(8) 0.0223(9) 0.0194(8) 0.0024(7) -0.0022(7) 0.0032(7)
C10 0.0171(8) 0.0220(9) 0.0191(8) -0.0004(7) -0.0026(7) 0.0013(7)
C11 0.0232(10) 0.0287(10) 0.0307(10) -0.0045(9) 0.0025(8) 0.0055(8)
C12 0.0251(10) 0.0251(10) 0.0365(10) -0.0041(9) -0.0003(8) 0.0026(8)
C13 0.0368(11) 0.0197(10) 0.0528(12) 0.0014(9) 0.0108(10) -0.0026(8)
C14 0.0243(9) 0.0235(9) 0.0241(8) 0.0029(8) 0.0018(7) 0.0054(8)
C15 0.0215(9) 0.0269(9) 0.0193(8) 0.0031(7) 0.0014(7) 0.0026(7)
C16 0.0216(9) 0.0205(8) 0.0181(7) -0.0012(7) 0.0018(7) 0.0021(7)
C17 0.0240(9) 0.0200(9) 0.0251(9) -0.0003(8) 0.0001(7) 0.0055(7)
C18 0.0241(9) 0.0317(10) 0.0308(9) 0.0078(9) 0.0005(8) -0.0008(8)
C19 0.0303(10) 0.0397(11) 0.0288(9) 0.0078(9) 0.0104(8) 0.0087(9)
C20 0.0398(11) 0.0317(10) 0.0222(8) -0.0032(8) 0.0040(8) 0.0103(9)
C21 0.0231(9) 0.0270(10) 0.0247(9) -0.0018(8) -0.0038(7) 0.0056(8)

loop_
_atom_type_symbol
_atom_type_description
_atom_type_scat_dispersion_real
_atom_type_scat_dispersion_imag
_atom_type_scat_source
C C 0.0033 0.0016 'International Tables Vol C Tables 4.2.6.8 and 6.1.1.4'
H H 0.0000 0.0000 'International Tables Vol C Tables 4.2.6.8 and 6.1.1.4'
N N 0.0061 0.0033 'International Tables Vol C Tables 4.2.6.8 and 6.1.1.4'
O O 0.0106 0.0060 'International Tables Vol C Tables 4.2.6.8 and 6.1.1.4'

loop_
_exptl_crystal_face_index_h
_exptl_crystal_face_index_k
_exptl_crystal_face_index_l
_exptl_crystal_face_perp_dist
-2 -9 11 0.2285
-1 -15 1 0.1070
-1 -4 -14 0.2289
1 15 -1 0.1070
1 10 -10 0.1657
1 2 14 0.2248
-21 2 0 0.0691
22 0 -2 0.0641
17 -6 6 0.1397
-10 -8 11 0.2170

loop_
_geom_angle_atom_site_label_1
_geom_angle_atom_site_label_2
_geom_angle_atom_site_label_3
_geom_angle
_geom_angle_site_symmetry_1
_geom_angle_site_symmetry_3
_geom_angle_publ_flag
C1 N1 C13 116.68(14) . . ?
C1 N1 C14 113.57(13) . . ?
C13 N1 C14 113.34(14) . . ?
N1 C1 C10 118.53(14) . . ?
C2 C1 N1 122.76(15) . . ?
C2 C1 C10 118.68(16) . . ?
C1 C2 H2 118.7 . . ?
C1 C2 C3 122.62(17) . . ?
C3 C2 H2 118.7 . . ?
C2 C3 H3 120.1 . . ?
C4 C3 C2 119.83(16) . . ?
C4 C3 H3 120.1 . . ?
C3 C4 C5 117.95(16) . . ?
C3 C4 C11 132.74(16) . . ?
C5 C4 C11 109.28(15) . . ?
C6 C5 C4 111.81(15) . . ?
C10 C5 C4 124.11(16) . . ?
C10 C5 C6 124.06(15) . . ?
C5 C6 C12 108.62(15) . . ?
C7 C6 C5 118.70(15) . . ?
C7 C6 C12 132.66(16) . . ?
C6 C7 H7 120.9 . . ?
C6 C7 C8 118.27(16) . . ?
C8 C7 H7 120.9 . . ?
C7 C8 H8 118.0 . . ?
C9 C8 C7 124.05(16) . . ?
C9 C8 H8 118.0 . . ?
C8 C9 C10 118.53(15) . . ?
C8 C9 C15 119.75(15) . . ?
C10 C9 C15 121.27(15) . . ?
C1 C10 C9 127.14(15) . . ?
C5 C10 C1 116.64(15) . . ?
C5 C10 C9 116.22(15) . . ?
C4 C11 H11A 112.0(11) . . ?
C4 C11 H11B 110.6(11) . . ?
C4 C11 C12 104.98(14) . . ?
H11A C11 H11B 105.9(15) . . ?
C12 C11 H11A 110.8(11) . . ?
C12 C11 H11B 112.7(11) . . ?
C6 C12 C11 105.25(15) . . ?
C6 C12 H12A 109.7(12) . . ?
C6 C12 H12B 111.0(11) . . ?
C11 C12 H12A 110.1(11) . . ?
C11 C12 H12B 112.7(11) . . ?
H12A C12 H12B 108.1(16) . . ?
N1 C13 H13A 109.5 . . ?
N1 C13 H13B 109.5 . . ?
N1 C13 H13C 109.5 . . ?
H13A C13 H13B 109.5 . . ?
H13A C13 H13C 109.5 . . ?
H13B C13 H13C 109.5 . . ?
N1 C14 H14A 108.7 . . ?
N1 C14 H14B 108.7 . . ?
N1 C14 C16 114.02(13) . . ?
H14A C14 H14B 107.6 . . ?
C16 C14 H14A 108.7 . . ?
C16 C14 H14B 108.7 . . ?
C9 C15 H15A 108.4 . . ?
C9 C15 H15B 108.4 . . ?
C9 C15 C16 115.66(13) . . ?
H15A C15 H15B 107.4 . . ?
C16 C15 H15A 108.4 . . ?
C16 C15 H15B 108.4 . . ?
C14 C16 C15 109.23(13) . . ?
C14 C16 C17 111.01(13) . . ?
C14 C16 C21 111.94(14) . . ?
C17 C16 C15 108.53(13) . . ?
C17 C16 C21 110.11(14) . . ?
C21 C16 C15 105.84(13) . . ?
O1 C17 C16 121.42(16) . . ?
O1 C17 C18 121.54(16) . . ?
C18 C17 C16 117.04(14) . . ?
C17 C18 H18A 109.2 . . ?
C17 C18 H18B 109.2 . . ?
C17 C18 C19 112.26(15) . . ?
H18A C18 H18B 107.9 . . ?
C19 C18 H18A 109.2 . . ?
C19 C18 H18B 109.2 . . ?
C18 C19 H19A 109.3 . . ?
C18 C19 H19B 109.3 . . ?
H19A C19 H19B 107.9 . . ?
C20 C19 C18 111.71(15) . . ?
C20 C19 H19A 109.3 . . ?
C20 C19 H19B 109.3 . . ?
C19 C20 H20A 109.7 . . ?
C19 C20 H20B 109.7 . . ?
H20A C20 H20B 108.2 . . ?
C21 C20 C19 109.96(14) . . ?
C21 C20 H20A 109.7 . . ?
C21 C20 H20B 109.7 . . ?
O2 C21 C16 121.21(16) . . ?
O2 C21 C20 122.66(16) . . ?
C20 C21 C16 116.12(15) . . ?

loop_
_geom_bond_atom_site_label_1
_geom_bond_atom_site_label_2
_geom_bond_distance
_geom_bond_site_symmetry_2
_geom_bond_publ_flag
O1 C17 1.211(2) . ?
O2 C21 1.209(2) . ?
N1 C1 1.413(2) . ?
N1 C13 1.452(2) . ?
N1 C14 1.470(2) . ?
C1 C2 1.381(2) . ?
C1 C10 1.431(2) . ?
C2 H2 0.9300 . ?
C2 C3 1.415(2) . ?
C3 H3 0.9300 . ?
C3 C4 1.360(2) . ?
C4 C5 1.409(2) . ?
C4 C11 1.508(2) . ?
C5 C6 1.409(2) . ?
C5 C10 1.402(2) . ?
C6 C7 1.365(2) . ?
C6 C12 1.517(2) . ?
C7 H7 0.9300 . ?
C7 C8 1.410(2) . ?
C8 H8 0.9300 . ?
C8 C9 1.375(2) . ?
C9 C10 1.433(2) . ?
C9 C15 1.503(2) . ?
C11 H11A 0.99(2) . ?
C11 H11B 0.999(19) . ?
C11 C12 1.545(3) . ?
C12 H12A 0.97(2) . ?
C12 H12B 0.98(2) . ?
C13 H13A 0.9600 . ?
C13 H13B 0.9600 . ?
C13 H13C 0.9600 . ?
C14 H14A 0.9700 . ?
C14 H14B 0.9700 . ?
C14 C16 1.525(2) . ?
C15 H15A 0.9700 . ?
C15 H15B 0.9700 . ?
C15 C16 1.562(2) . ?
C16 C17 1.530(2) . ?
C16 C21 1.535(2) . ?
C17 C18 1.502(2) . ?
C18 H18A 0.9700 . ?
C18 H18B 0.9700 . ?
C18 C19 1.523(3) . ?
C19 H19A 0.9700 . ?
C19 H19B 0.9700 . ?
C19 C20 1.518(3) . ?
C20 H20A 0.9700 . ?
C20 H20B 0.9700 . ?
C20 C21 1.505(2) . ?

loop_
_geom_torsion_atom_site_label_1
_geom_torsion_atom_site_label_2
_geom_torsion_atom_site_label_3
_geom_torsion_atom_site_label_4
_geom_torsion
_geom_torsion_site_symmetry_1
_geom_torsion_site_symmetry_2
_geom_torsion_site_symmetry_3
_geom_torsion_site_symmetry_4
_geom_torsion_publ_flag
O1 C17 C18 C19 -133.17(18) . . . . ?
N1 C1 C2 C3 -174.76(16) . . . . ?
N1 C1 C10 C5 173.65(14) . . . . ?
N1 C1 C10 C9 -6.7(2) . . . . ?
N1 C14 C16 C15 -36.44(19) . . . . ?
N1 C14 C16 C17 -156.07(14) . . . . ?
N1 C14 C16 C21 80.44(17) . . . . ?
C1 N1 C14 C16 96.40(16) . . . . ?
C1 C2 C3 C4 0.2(3) . . . . ?
C2 C1 C10 C5 -4.6(2) . . . . ?
C2 C1 C10 C9 175.10(16) . . . . ?
C2 C3 C4 C5 -2.3(3) . . . . ?
C2 C3 C4 C11 175.45(18) . . . . ?
C3 C4 C5 C6 179.27(15) . . . . ?
C3 C4 C5 C10 0.9(2) . . . . ?
C3 C4 C11 C12 -177.24(19) . . . . ?
C4 C5 C6 C7 179.04(15) . . . . ?
C4 C5 C6 C12 -2.31(19) . . . . ?
C4 C5 C10 C1 2.6(2) . . . . ?
C4 C5 C10 C9 -177.13(14) . . . . ?
C4 C11 C12 C6 -1.92(19) . . . . ?
C5 C4 C11 C12 0.66(19) . . . . ?
C5 C6 C7 C8 -1.1(2) . . . . ?
C5 C6 C12 C11 2.59(19) . . . . ?
C6 C5 C10 C1 -175.59(15) . . . . ?
C6 C5 C10 C9 4.7(2) . . . . ?
C6 C7 C8 C9 2.6(3) . . . . ?
C7 C6 C12 C11 -179.02(19) . . . . ?
C7 C8 C9 C10 -0.3(2) . . . . ?
C7 C8 C9 C15 -172.78(15) . . . . ?
C8 C9 C10 C1 177.18(16) . . . . ?
C8 C9 C10 C5 -3.1(2) . . . . ?
C8 C9 C15 C16 -120.04(17) . . . . ?
C9 C15 C16 C14 -47.14(19) . . . . ?
C9 C15 C16 C17 74.02(17) . . . . ?
C9 C15 C16 C21 -167.82(14) . . . . ?
C10 C1 C2 C3 3.4(3) . . . . ?
C10 C5 C6 C7 -2.6(2) . . . . ?
C10 C5 C6 C12 176.08(15) . . . . ?
C10 C9 C15 C16 67.7(2) . . . . ?
C11 C4 C5 C6 1.02(19) . . . . ?
C11 C4 C5 C10 -177.37(15) . . . . ?
C12 C6 C7 C8 -179.38(17) . . . . ?
C13 N1 C1 C2 -6.4(2) . . . . ?
C13 N1 C1 C10 175.43(15) . . . . ?
C13 N1 C14 C16 -127.40(16) . . . . ?
C14 N1 C1 C2 128.26(17) . . . . ?
C14 N1 C1 C10 -49.91(19) . . . . ?
C14 C16 C17 O1 13.6(2) . . . . ?
C14 C16 C17 C18 -166.96(14) . . . . ?
C14 C16 C21 O2 -9.3(2) . . . . ?
C14 C16 C21 C20 170.35(14) . . . . ?
C15 C9 C10 C1 -10.5(2) . . . . ?
C15 C9 C10 C5 169.21(14) . . . . ?
C15 C16 C17 O1 -106.44(18) . . . . ?
C15 C16 C17 C18 72.99(18) . . . . ?
C15 C16 C21 O2 109.61(18) . . . . ?
C15 C16 C21 C20 -70.75(18) . . . . ?
C16 C17 C18 C19 47.4(2) . . . . ?
C17 C16 C21 O2 -133.29(17) . . . . ?
C17 C16 C21 C20 46.36(19) . . . . ?
C17 C18 C19 C20 -53.47(19) . . . . ?
C18 C19 C20 C21 56.5(2) . . . . ?
C19 C20 C21 O2 125.10(19) . . . . ?
C19 C20 C21 C16 -54.5(2) . . . . ?
C21 C16 C17 O1 138.14(17) . . . . ?
C21 C16 C17 C18 -42.4(2) . . . . ?

loop_
_exptl_oxdiff_crystal_face_indexfrac_h
_exptl_oxdiff_crystal_face_indexfrac_k
_exptl_oxdiff_crystal_face_indexfrac_l
_exptl_oxdiff_crystal_face_x
_exptl_oxdiff_crystal_face_y
_exptl_oxdiff_crystal_face_z
-1.9665 -8.9784 10.9861 -0.0482 0.0500 -0.9795
-1.0239 -14.9796 1.0133 0.2792 0.7235 -0.6810
-1.0624 -4.0106 -13.9671 0.2592 0.7724 0.6037
1.0239 14.9796 -1.0133 -0.2792 -0.7235 0.6810
0.9764 9.9769 -9.9895 -0.0312 -0.1193 0.9671
1.0582 2.0133 13.9692 -0.2144 -0.6733 -0.6873
-20.9199 1.9719 -0.0075 -0.9246 0.3175 0.1006
21.9123 0.0245 -1.9902 0.9518 -0.3572 0.0921
16.9506 -5.9648 5.9983 0.7560 -0.2776 -0.5945
-9.9355 -7.9895 10.9830 -0.4058 0.1592 -0.9312
